data_2213942
loop_
_publ_author_name
'Jian-Ying Huang'
'Hong-Ze Liang'

_publ_section_title
;
 Dimethyl 2,3-dihydroxyterephthalate
;
_journal_coeditor_code RT2003
_journal_issue 6
_journal_name_full 'Acta Crystallographica Section E'
_journal_page_first o3019
_journal_page_last o3020
_journal_paper_doi 10.1107/S1600536807022945
_journal_volume 63
_journal_year 2007
_chemical_formula_iupac 'C10 H10 O6'
_chemical_formula_moiety 'C10 H10 O6'
_chemical_formula_sum 'C10 H10 O6'
_chemical_formula_weight 226.18
_chemical_name_systematic
;
Dimethyl 2,3-dihydroxyterephthalate
;
_space_group_IT_number 14
_symmetry_cell_setting monoclinic
_symmetry_space_group_name_Hall '-P 2yn'
_symmetry_space_group_name_H-M 'P 1 21/n 1'
_atom_sites_solution_hydrogens geom
_atom_sites_solution_primary direct
_atom_sites_solution_secondary difmap
_audit_creation_method SHELXL-97
_cell_angle_alpha 90.00
_cell_angle_beta 92.39(3)
_cell_angle_gamma 90.00
_cell_formula_units_Z 4
_cell_length_a 4.8375(10)
_cell_length_b 10.691(2)
_cell_length_c 19.179(4)
_cell_measurement_reflns_used 2396
_cell_measurement_temperature 298(2)
_cell_measurement_theta_max 27.48
_cell_measurement_theta_min 3.72
_cell_volume 991.0(3)
_computing_cell_refinement 'SAINT (Bruker, 2003)'
_computing_data_collection 'SMART (Bruker, 2003)'
_computing_data_reduction SAINT
_computing_molecular_graphics 'SHELXTL (Sheldrick, 1997b)'
_computing_publication_material SHELXTL
_computing_structure_refinement 'SHELXL97 (Sheldrick, 1997a)'
_computing_structure_solution 'SHELXS97 (Sheldrick, 1997a)'
_diffrn_ambient_temperature 298(2)
_diffrn_detector_area_resol_mean 8.40
_diffrn_measured_fraction_theta_full 0.993
_diffrn_measured_fraction_theta_max 0.993
_diffrn_measurement_device_type 'Bruker SMART APEX II CCD'
_diffrn_measurement_method \w
_diffrn_radiation_monochromator graphite
_diffrn_radiation_source 'fine-focus sealed tube'
_diffrn_radiation_type MoK\a
_diffrn_radiation_wavelength 0.71073
_diffrn_reflns_av_R_equivalents 0.0356
_diffrn_reflns_av_sigmaI/netI 0.0289
_diffrn_reflns_limit_h_max 6
_diffrn_reflns_limit_h_min -5
_diffrn_reflns_limit_k_max 13
_diffrn_reflns_limit_k_min -13
_diffrn_reflns_limit_l_max 24
_diffrn_reflns_limit_l_min -24
_diffrn_reflns_number 9475
_diffrn_reflns_theta_full 27.48
_diffrn_reflns_theta_max 27.48
_diffrn_reflns_theta_min 3.72
_diffrn_standards_decay_% 0
_diffrn_standards_interval_count 0
_diffrn_standards_number 0
_exptl_absorpt_coefficient_mu 0.128
_exptl_absorpt_correction_T_max 0.9873
_exptl_absorpt_correction_T_min 0.9472
_exptl_absorpt_correction_type multi-scan
_exptl_absorpt_process_details '(SADABS; Sheldrick, 1996)'
_exptl_crystal_colour colorless
_exptl_crystal_density_diffrn 1.516
_exptl_crystal_density_method 'not measured'
_exptl_crystal_description platelet
_exptl_crystal_F_000 472
_exptl_crystal_size_max 0.43
_exptl_crystal_size_mid 0.35
_exptl_crystal_size_min 0.10
_refine_diff_density_max 0.172
_refine_diff_density_min -0.141
_refine_ls_extinction_method none
_refine_ls_goodness_of_fit_ref 1.057
_refine_ls_hydrogen_treatment constr
_refine_ls_matrix_type full
_refine_ls_number_parameters 145
_refine_ls_number_reflns 2267
_refine_ls_number_restraints 0
_refine_ls_restrained_S_all 1.057
_refine_ls_R_factor_all 0.0746
_refine_ls_R_factor_gt 0.0422
_refine_ls_shift/su_max 0.002
_refine_ls_shift/su_mean 0.001
_refine_ls_structure_factor_coef Fsqd
_refine_ls_weighting_details 'calc w=1/[\s^2^(Fo^2^)+(0.0521P)^2^+0.0764P] where P=(Fo^2^+2Fc^2^)/3'
_refine_ls_weighting_scheme calc
_refine_ls_wR_factor_gt 0.1001
_refine_ls_wR_factor_ref 0.1115
_reflns_number_gt 1461
_reflns_number_total 2267
_reflns_threshold_expression >2sigma(I)
_cod_data_source_file rt2003.cif
_cod_data_source_block I
_cod_original_cell_volume 991.1(3)
_cod_original_sg_symbol_H-M 'P 21/n'
_cod_database_code 2213942
_cod_database_fobs_code 2213942

loop_
_symmetry_equiv_pos_as_xyz
'x, y, z'
'-x+1/2, y+1/2, -z+1/2'
'-x, -y, -z'
'x-1/2, -y-1/2, z-1/2'

loop_
_atom_site_type_symbol
_atom_site_label
_atom_site_fract_x
_atom_site_fract_y
_atom_site_fract_z
_atom_site_U_iso_or_equiv
_atom_site_adp_type
_atom_site_calc_flag
_atom_site_refinement_flags
_atom_site_occupancy
O O1 0.8923(3) 0.89569(12) 0.47051(7) 0.0530(4) Uani d . 1
O O2 0.7365(3) 0.73378(12) 0.40707(6) 0.0515(4) Uani d . 1
O O3 -0.0814(3) 0.73071(13) 0.71886(7) 0.0582(4) Uani d . 1
O O4 -0.1474(3) 0.55492(12) 0.65795(6) 0.0530(4) Uani d . 1
O O5 0.2824(3) 0.89126(12) 0.67687(6) 0.0531(4) Uani d . 1
H H5A 0.1646 0.8625 0.7036 0.080 Uiso calc R 1
O O6 0.6491(2) 0.95178(11) 0.58690(6) 0.0491(3) Uani d . 1
H H6B 0.7615 0.9639 0.5554 0.074 Uiso calc R 1
C C1 0.9261(4) 0.7709(2) 0.35399(10) 0.0641(6) Uani d . 1
H H1A 0.9113 0.7121 0.3148 0.096 Uiso calc R 1
H H1B 1.1159 0.7704 0.3740 0.096 Uiso calc R 1
H H1C 0.8790 0.8553 0.3374 0.096 Uiso calc R 1
C C2 -0.3314(4) 0.5118(2) 0.71086(11) 0.0617(6) Uani d . 1
H H2A -0.4043 0.4291 0.6979 0.093 Uiso calc R 1
H H2B -0.4851 0.5709 0.7144 0.093 Uiso calc R 1
H H2C -0.2290 0.5063 0.7559 0.093 Uiso calc R 1
C C3 -0.0322(3) 0.66596(17) 0.66852(9) 0.0413(4) Uani d . 1
C C4 0.3834(3) 0.65905(16) 0.50735(8) 0.0404(4) Uani d . 1
H H4A 0.4053 0.6077 0.4675 0.049 Uiso calc R 1
C C5 0.7389(3) 0.80703(15) 0.46327(8) 0.0385(4) Uani d . 1
C C6 0.2013(3) 0.62455(15) 0.55666(8) 0.0408(4) Uani d . 1
H H6A 0.1018 0.5483 0.5516 0.049 Uiso calc R 1
C C7 0.5058(3) 0.84595(15) 0.57325(8) 0.0361(4) Uani d . 1
C C8 0.1615(3) 0.70163(15) 0.61457(8) 0.0361(4) Uani d . 1
C C9 0.5376(3) 0.76958(15) 0.51521(8) 0.0358(4) Uani d . 1
C C10 0.3097(3) 0.81264(15) 0.62259(8) 0.0374(4) Uani d . 1

loop_
_atom_site_aniso_label
_atom_site_aniso_U_11
_atom_site_aniso_U_22
_atom_site_aniso_U_33
_atom_site_aniso_U_12
_atom_site_aniso_U_13
_atom_site_aniso_U_23
O1 0.0516(7) 0.0494(8) 0.0589(8) -0.0167(6) 0.0112(6) -0.0036(6)
O2 0.0562(8) 0.0559(8) 0.0434(7) -0.0143(6) 0.0138(6) -0.0063(6)
O3 0.0657(9) 0.0607(9) 0.0497(8) -0.0019(7) 0.0181(7) -0.0076(6)
O4 0.0581(8) 0.0482(8) 0.0542(7) -0.0098(6) 0.0197(6) 0.0045(6)
O5 0.0590(8) 0.0497(8) 0.0515(7) -0.0066(6) 0.0116(6) -0.0189(6)
O6 0.0488(7) 0.0415(7) 0.0573(7) -0.0124(6) 0.0070(6) -0.0099(6)
C1 0.0688(13) 0.0807(16) 0.0443(10) -0.0134(11) 0.0188(10) -0.0019(10)
C2 0.0608(12) 0.0611(13) 0.0648(12) -0.0060(10) 0.0227(10) 0.0142(11)
C3 0.0390(9) 0.0430(10) 0.0421(9) 0.0032(8) 0.0028(7) 0.0052(8)
C4 0.0467(10) 0.0361(9) 0.0388(9) -0.0027(7) 0.0045(8) -0.0048(7)
C5 0.0366(8) 0.0350(9) 0.0439(9) 0.0002(7) -0.0004(7) 0.0025(7)
C6 0.0447(9) 0.0341(9) 0.0437(9) -0.0071(7) 0.0028(8) -0.0015(7)
C7 0.0317(8) 0.0315(8) 0.0446(9) 0.0006(6) -0.0035(7) -0.0010(7)
C8 0.0346(8) 0.0376(9) 0.0360(8) 0.0021(7) 0.0000(7) 0.0010(7)
C9 0.0325(8) 0.0344(9) 0.0404(8) 0.0009(7) 0.0006(7) 0.0004(7)
C10 0.0369(8) 0.0360(9) 0.0389(8) 0.0050(7) -0.0029(7) -0.0055(7)

loop_
_atom_type_symbol
_atom_type_description
_atom_type_scat_dispersion_real
_atom_type_scat_dispersion_imag
_atom_type_scat_source
C C 0.0033 0.0016 'International Tables Vol C Tables 4.2.6.8 and 6.1.1.4'
H H 0.0000 0.0000 'International Tables Vol C Tables 4.2.6.8 and 6.1.1.4'
O O 0.0106 0.0060 'International Tables Vol C Tables 4.2.6.8 and 6.1.1.4'

loop_
_geom_angle_atom_site_label_1
_geom_angle_atom_site_label_2
_geom_angle_atom_site_label_3
_geom_angle_site_symmetry_1
_geom_angle_site_symmetry_3
_geom_angle
C5 O1 O6 . . 88.97(10)
C5 O2 C1 . . 114.93(14)
C3 O3 O5 . . 88.44(11)
C3 O4 C2 . . 116.36(14)
C10 O5 O3 . . 85.26(10)
C10 O5 H5A . . 109.5
O3 O5 H5A . . 24.2
C7 O6 O1 . . 83.61(9)
C7 O6 O1 . 3_776 140.17(10)
O1 O6 O1 . 3_776 56.61(5)
C7 O6 H6B . . 109.5
O1 O6 H6B . . 25.9
O1 O6 H6B 3_776 . 30.8
O2 C1 H1A . . 109.5
O2 C1 H1B . . 109.5
H1A C1 H1B . . 109.5
O2 C1 H1C . . 109.5
H1A C1 H1C . . 109.5
H1B C1 H1C . . 109.5
O4 C2 H2A . . 109.5
O4 C2 H2B . . 109.5
H2A C2 H2B . . 109.5
O4 C2 H2C . . 109.5
H2A C2 H2C . . 109.5
H2B C2 H2C . . 109.5
O3 C3 O4 . . 122.40(15)
O3 C3 C8 . . 124.00(17)
O4 C3 C8 . . 113.60(15)
C6 C4 C9 . . 120.48(15)
C6 C4 H4A . . 119.8
C9 C4 H4A . . 119.8
O1 C5 O2 . . 122.61(15)
O1 C5 C9 . . 123.66(15)
O2 C5 C9 . . 113.74(14)
C4 C6 C8 . . 120.13(15)
C4 C6 H6A . . 119.9
C8 C6 H6A . . 119.9
O6 C7 C9 . . 125.02(14)
O6 C7 C10 . . 115.85(14)
C9 C7 C10 . . 119.12(15)
C10 C8 C6 . . 120.10(14)
C10 C8 C3 . . 118.84(14)
C6 C8 C3 . . 121.05(15)
C7 C9 C4 . . 120.22(14)
C7 C9 C5 . . 118.53(15)
C4 C9 C5 . . 121.25(14)
O5 C10 C8 . . 123.38(14)
O5 C10 C7 . . 116.74(15)
C8 C10 C7 . . 119.86(14)

loop_
_geom_bond_atom_site_label_1
_geom_bond_atom_site_label_2
_geom_bond_site_symmetry_2
_geom_bond_distance
_geom_bond_publ_flag
O1 C5 . 1.2082(19) y
O1 O6 . 2.6355(17) ?
O2 C5 . 1.332(2) y
O2 C1 . 1.454(2) y
O3 C3 . 1.219(2) y
O3 O5 . 2.6097(19) ?
O4 C3 . 1.323(2) y
O4 C2 . 1.452(2) y
O5 C10 . 1.3489(18) y
O5 H5A . 0.8400 ?
O6 C7 . 1.3469(19) y
O6 O1 3_776 2.9994(18) ?
O6 H6B . 0.8400 ?
C1 H1A . 0.9800 ?
C1 H1B . 0.9800 ?
C1 H1C . 0.9800 ?
C2 H2A . 0.9800 ?
C2 H2B . 0.9800 ?
C2 H2C . 0.9800 ?
C3 C8 . 1.475(2) ?
C4 C6 . 1.369(2) ?
C4 C9 . 1.402(2) ?
C4 H4A . 0.9500 ?
C5 C9 . 1.477(2) ?
C6 C8 . 1.403(2) ?
C6 H6A . 0.9500 ?
C7 C9 . 1.394(2) ?
C7 C10 . 1.413(2) ?
C8 C10 . 1.392(2) ?

loop_
_geom_hbond_atom_site_label_D
_geom_hbond_atom_site_label_H
_geom_hbond_atom_site_label_A
_geom_hbond_site_symmetry_A
_geom_hbond_distance_DH
_geom_hbond_distance_HA
_geom_hbond_distance_DA
_geom_hbond_angle_DHA
O5 H5A O3 . 0.84 1.88 2.6097(19) 145.2
O6 H6B O1 . 0.84 1.91 2.6355(17) 143.1
O6 H6B O1 3_776 0.84 2.32 2.9994(18) 138.5

loop_
_geom_torsion_atom_site_label_1
_geom_torsion_atom_site_label_2
_geom_torsion_atom_site_label_3
_geom_torsion_atom_site_label_4
_geom_torsion_site_symmetry_1
_geom_torsion_site_symmetry_4
_geom_torsion
C3 O3 O5 C10 . . 1.79(13)
C5 O1 O6 C7 . . 3.25(13)
C5 O1 O6 O1 . 3_776 -178.74(14)
O5 O3 C3 O4 . . 176.36(16)
O5 O3 C3 C8 . . -2.68(17)
C2 O4 C3 O3 . . -1.7(3)
C2 O4 C3 C8 . . 177.42(15)
O6 O1 C5 O2 . . 175.49(15)
O6 O1 C5 C9 . . -4.44(16)
C1 O2 C5 O1 . . -1.9(2)
C1 O2 C5 C9 . . 178.03(15)
C9 C4 C6 C8 . . 1.9(2)
O1 O6 C7 C9 . . -0.93(16)
O1 O6 C7 C9 3_776 . -3.5(3)
O1 O6 C7 C10 . . 179.14(13)
O1 O6 C7 C10 3_776 . 176.56(11)
C4 C6 C8 C10 . . -0.9(2)
C4 C6 C8 C3 . . -179.64(15)
O3 C3 C8 C10 . . 3.4(3)
O4 C3 C8 C10 . . -175.67(14)
O3 C3 C8 C6 . . -177.77(16)
O4 C3 C8 C6 . . 3.1(2)
O6 C7 C9 C4 . . 177.93(15)
C10 C7 C9 C4 . . -2.1(2)
O6 C7 C9 C5 . . -1.3(2)
C10 C7 C9 C5 . . 178.67(14)
C6 C4 C9 C7 . . -0.4(2)
C6 C4 C9 C5 . . 178.78(16)
O1 C5 C9 C7 . . 5.4(3)
O2 C5 C9 C7 . . -174.56(14)
O1 C5 C9 C4 . . -173.79(16)
O2 C5 C9 C4 . . 6.3(2)
O3 O5 C10 C8 . . -0.27(15)
O3 O5 C10 C7 . . -178.61(14)
C6 C8 C10 O5 . . -179.96(15)
C3 C8 C10 O5 . . -1.2(2)
C6 C8 C10 C7 . . -1.7(2)
C3 C8 C10 C7 . . 177.12(15)
O6 C7 C10 O5 . . 1.5(2)
C9 C7 C10 O5 . . -178.44(14)
O6 C7 C10 C8 . . -176.91(14)
C9 C7 C10 C8 . . 3.2(2)
